data_7707149
loop_
_publ_author_name
'Kulyabin, Pavel S.'
'Izmer, Vyatcheslav V.'
'Goryunov, Georgy P.'
'Sharikov, Mikhail I.'
'Kononovich, Dmitry S.'
'Uborsky, Dmitry V.'
'Canich, Jo Ann M.'
'Voskoboynikov, Alexander Z.'

_publ_section_title
;
 Multisubstituted <i>C</i><sub>2</sub>-symmetric <i>ansa</i>-metallocenes
 bearing nitrogen heterocycles: influence of substituents on catalytic
 properties in propylene polymerization at higher temperatures.
;
_journal_issue 18
_journal_name_full 'Dalton transactions (Cambridge, England : 2003)'
_journal_page_first 6170
_journal_page_last 6180
_journal_paper_doi 10.1039/d1dt00645b
_journal_volume 50
_journal_year 2021
_chemical_formula_moiety 'C48 H40 Cl2 N2 Si Zr, 2(C7 H8)'
_chemical_formula_sum 'C62 H56 Cl2 N2 Si Zr'
_chemical_formula_weight 1019.30
_space_group_IT_number 2
_space_group_name_Hall '-P 1'
_space_group_name_H-M_alt 'P -1'
_symmetry_cell_setting triclinic
_symmetry_space_group_name_Hall '-P 1'
_symmetry_space_group_name_H-M 'P -1'
_atom_sites_solution_hydrogens geom
_atom_sites_solution_primary direct
_atom_sites_solution_secondary difmap
_audit_creation_method SHELXL-97
_audit_update_record
;
2021-02-25 deposited with the CCDC.	2021-04-19 downloaded from the CCDC.
;
_cell_angle_alpha 88.4788(13)
_cell_angle_beta 75.8186(13)
_cell_angle_gamma 63.3302(12)
_cell_formula_units_Z 2
_cell_length_a 13.6391(10)
_cell_length_b 13.7468(10)
_cell_length_c 15.4585(12)
_cell_measurement_reflns_used 999
_cell_measurement_temperature 120(2)
_cell_measurement_theta_max 29
_cell_measurement_theta_min 3
_cell_volume 2499.4(3)
_computing_cell_refinement 'Bruker SAINT'
_computing_data_collection 'Bruker APEX II'
_computing_data_reduction 'Bruker SAINT'
_computing_molecular_graphics 'Bruker SHELXTL'
_computing_publication_material 'Bruker SHELXTL'
_computing_structure_refinement 'SHELXL-97 (Sheldrick, 1997)'
_computing_structure_solution 'SHELXS-97 (Sheldrick, 1997)'
_diffrn_ambient_temperature 120(2)
_diffrn_measured_fraction_theta_full 0.988
_diffrn_measured_fraction_theta_max 0.988
_diffrn_measurement_device_type 'Bruker APEX DUA CCD area detector'
_diffrn_measurement_method 'omega scans'
_diffrn_radiation_monochromator graphite
_diffrn_radiation_source 'fine-focus sealed tube'
_diffrn_radiation_type MoK\a
_diffrn_radiation_wavelength 0.71073
_diffrn_reflns_av_R_equivalents 0.0000
_diffrn_reflns_av_sigmaI/netI 0.0358
_diffrn_reflns_limit_h_max 18
_diffrn_reflns_limit_h_min -17
_diffrn_reflns_limit_k_max 18
_diffrn_reflns_limit_k_min -18
_diffrn_reflns_limit_l_max 21
_diffrn_reflns_limit_l_min 0
_diffrn_reflns_number 13139
_diffrn_reflns_theta_full 29.00
_diffrn_reflns_theta_max 29.00
_diffrn_reflns_theta_min 1.67
_exptl_absorpt_coefficient_mu 0.394
_exptl_absorpt_correction_T_max 0.911
_exptl_absorpt_correction_T_min 0.849
_exptl_absorpt_correction_type multi-scan
_exptl_absorpt_process_details SADABS
_exptl_crystal_colour yellow
_exptl_crystal_density_diffrn 1.354
_exptl_crystal_density_method 'not measured'
_exptl_crystal_description prism
_exptl_crystal_F_000 1060
_exptl_crystal_size_max 0.43
_exptl_crystal_size_mid 0.31
_exptl_crystal_size_min 0.24
_refine_diff_density_max 0.760
_refine_diff_density_min -0.569
_refine_diff_density_rms 0.074
_refine_ls_extinction_method none
_refine_ls_goodness_of_fit_ref 1.064
_refine_ls_hydrogen_treatment constr
_refine_ls_matrix_type full
_refine_ls_number_parameters 622
_refine_ls_number_reflns 13150
_refine_ls_number_restraints 0
_refine_ls_restrained_S_all 1.064
_refine_ls_R_factor_all 0.0489
_refine_ls_R_factor_gt 0.0352
_refine_ls_shift/su_max 0.002
_refine_ls_shift/su_mean 0.000
_refine_ls_structure_factor_coef Fsqd
_refine_ls_weighting_details 'calc w=1/[\s^2^(Fo^2^)+(0.0379P)^2^+1.1957P] where P=(Fo^2^+2Fc^2^)/3'
_refine_ls_weighting_scheme calc
_refine_ls_wR_factor_gt 0.0812
_refine_ls_wR_factor_ref 0.0927
_reflns_number_gt 11126
_reflns_number_total 13150
_reflns_threshold_expression I>2\s(I)
_cod_data_source_file d1dt00645b2.cif
_cod_data_source_block t
_cod_depositor_comments
;
The following automatic conversions were performed:

data item '_symmetry_cell_setting' value 'Triclinic' was changed to
'triclinic' in accordance with the
/home/data/users/saulius/crontab/automatic-downloads/rss-feeds/RSC/lib/dictionaries/cif_core.dic
dictionary named 'cif_core.dic' version 2.4.2 last updated on
2011-04-26.

Automatic conversion script
Id: cif_fix_values 7556 2019-12-06 15:28:31Z antanas 

 Adding full bibliography for 7707148--7707153.cif.
;
_cod_database_code 7707149

loop_
_symmetry_equiv_pos_as_xyz
'x, y, z'
'-x, -y, -z'

loop_
_atom_site_label
_atom_site_type_symbol
_atom_site_fract_x
_atom_site_fract_y
_atom_site_fract_z
_atom_site_U_iso_or_equiv
_atom_site_adp_type
_atom_site_occupancy
_atom_site_symmetry_multiplicity
_atom_site_calc_flag
_atom_site_refinement_flags
_atom_site_disorder_assembly
_atom_site_disorder_group
Zr1 Zr 1.002655(17) 0.550350(15) 0.751581(14) 0.01615(5) Uani 1 1 d . . .
Cl1 Cl 1.07415(5) 0.40041(4) 0.63844(4) 0.02548(11) Uani 1 1 d . . .
Si1 Si 1.03893(5) 0.77164(5) 0.73344(4) 0.02061(12) Uani 1 1 d . . .
N1A N 0.62821(14) 0.64058(15) 0.74479(13) 0.0215(4) Uani 1 1 d . . .
N1 N 1.32593(15) 0.24699(14) 0.77953(12) 0.0212(4) Uani 1 1 d . . .
C1 C 1.09304(17) 0.59829(17) 0.85785(14) 0.0192(4) Uani 1 1 d . . .
C1A C 0.93712(18) 0.67797(17) 0.63361(14) 0.0197(4) Uani 1 1 d . . .
C1M C 1.1146(2) 0.8070(2) 0.63033(18) 0.0307(5) Uani 1 1 d . . .
H1MA H 1.0592 0.8658 0.6048 0.046 Uiso 1 1 calc R . .
H1MB H 1.1582 0.7425 0.5865 0.046 Uiso 1 1 calc R . .
H1MC H 1.1664 0.8315 0.6452 0.046 Uiso 1 1 calc R . .
Cl2 Cl 0.89922(4) 0.49021(4) 0.87198(4) 0.02402(11) Uani 1 1 d . . .
C2 C 1.12324(17) 0.63479(16) 0.77148(14) 0.0181(4) Uani 1 1 d . . .
C2A C 0.92774(17) 0.73854(17) 0.71259(14) 0.0193(4) Uani 1 1 d . . .
C2M C 0.9802(2) 0.89338(19) 0.81708(18) 0.0310(5) Uani 1 1 d . . .
H2MA H 0.9298 0.9587 0.7936 0.047 Uiso 1 1 calc R . .
H2MB H 1.0428 0.9039 0.8279 0.047 Uiso 1 1 calc R . .
H2MC H 0.9372 0.8812 0.8734 0.047 Uiso 1 1 calc R . .
C3 C 1.20156(17) 0.53550(17) 0.71242(14) 0.0182(4) Uani 1 1 d . . .
C3A C 0.83500(17) 0.73607(16) 0.78073(14) 0.0181(4) Uani 1 1 d . . .
C4 C 1.21705(16) 0.44267(17) 0.76338(14) 0.0176(4) Uani 1 1 d . . .
C4A C 0.78865(17) 0.67769(16) 0.74230(14) 0.0186(4) Uani 1 1 d . . .
C5A C 0.85576(17) 0.63870(17) 0.65317(14) 0.0200(4) Uani 1 1 d . . .
H5AA H 0.8419 0.5974 0.6092 0.024 Uiso 1 1 calc R . .
C5 C 1.14604(16) 0.48298(17) 0.85124(14) 0.0175(4) Uani 1 1 d . . .
H5A H 1.1432 0.4376 0.9025 0.021 Uiso 1 1 calc R . .
C6 C 1.29839(17) 0.33506(17) 0.72401(14) 0.0189(4) Uani 1 1 d . . .
C6A C 0.68771(18) 0.67368(17) 0.79190(15) 0.0204(4) Uani 1 1 d . . .
C7A C 0.64099(17) 0.71600(18) 0.87995(15) 0.0219(4) Uani 1 1 d . . .
C7 C 1.35677(18) 0.31835(18) 0.63538(15) 0.0225(4) Uani 1 1 d . . .
C8 C 1.33757(19) 0.41084(19) 0.58512(15) 0.0242(5) Uani 1 1 d . . .
H8A H 1.3770 0.3988 0.5235 0.029 Uiso 1 1 calc R . .
C8A C 0.69361(18) 0.76538(18) 0.91955(15) 0.0231(4) Uani 1 1 d . . .
H8AA H 0.6638 0.7903 0.9815 0.028 Uiso 1 1 calc R . .
C9 C 1.26531(18) 0.51571(18) 0.62137(15) 0.0224(4) Uani 1 1 d . . .
H9A H 1.2577 0.5750 0.5860 0.027 Uiso 1 1 calc R . .
C9A C 0.78428(18) 0.77852(17) 0.87297(15) 0.0216(4) Uani 1 1 d . . .
H9AA H 0.8140 0.8157 0.9014 0.026 Uiso 1 1 calc R . .
C10A C 1.01754(19) 0.6578(2) 0.54243(15) 0.0256(5) Uani 1 1 d . . .
H10A H 1.0017 0.7276 0.5168 0.038 Uiso 1 1 calc R . .
H10B H 1.0074 0.6100 0.5033 0.038 Uiso 1 1 calc R . .
H10C H 1.0959 0.6227 0.5477 0.038 Uiso 1 1 calc R . .
C10 C 1.02472(19) 0.66696(18) 0.94575(15) 0.0238(4) Uani 1 1 d . . .
H10D H 1.0759 0.6610 0.9827 0.036 Uiso 1 1 calc R . .
H10E H 0.9705 0.6411 0.9772 0.036 Uiso 1 1 calc R . .
H10G H 0.9833 0.7435 0.9346 0.036 Uiso 1 1 calc R . .
C11A C 0.5328(2) 0.7162(2) 0.93436(17) 0.0308(5) Uani 1 1 d . . .
H11A H 0.5303 0.6497 0.9163 0.046 Uiso 1 1 calc R . .
H11B H 0.4673 0.7805 0.9240 0.046 Uiso 1 1 calc R . .
H11C H 0.5306 0.7184 0.9982 0.046 Uiso 1 1 calc R . .
C11 C 1.4425(2) 0.20623(19) 0.59042(16) 0.0292(5) Uani 1 1 d . . .
H11D H 1.4230 0.1512 0.6205 0.044 Uiso 1 1 calc R . .
H11F H 1.5184 0.1922 0.5941 0.044 Uiso 1 1 calc R . .
H11G H 1.4419 0.2023 0.5274 0.044 Uiso 1 1 calc R . .
C12 C 1.43026(18) 0.19383(17) 0.80102(14) 0.0216(4) Uani 1 1 d . . .
C12A C 0.53802(17) 0.71616(18) 0.71355(14) 0.0205(4) Uani 1 1 d . . .
C13 C 1.43138(19) 0.10696(18) 0.85235(15) 0.0238(5) Uani 1 1 d . . .
C13A C 0.50603(17) 0.66003(18) 0.66037(15) 0.0213(4) Uani 1 1 d . . .
C14 C 1.3216(2) 0.10979(17) 0.86452(14) 0.0236(5) Uani 1 1 d . . .
C14A C 0.58118(18) 0.54472(18) 0.65808(14) 0.0213(4) Uani 1 1 d . . .
C15 C 1.25922(19) 0.19705(17) 0.81842(14) 0.0216(4) Uani 1 1 d . . .
C15A C 0.65682(18) 0.53662(18) 0.70965(15) 0.0211(4) Uani 1 1 d . . .
C16 C 1.14924(19) 0.22188(18) 0.81630(15) 0.0250(5) Uani 1 1 d . . .
H16A H 1.1090 0.2788 0.7834 0.030 Uiso 1 1 calc R . .
C16A C 0.74364(19) 0.43614(19) 0.71972(16) 0.0264(5) Uani 1 1 d . . .
H16B H 0.7941 0.4313 0.7544 0.032 Uiso 1 1 calc R . .
C17 C 1.1004(2) 0.16129(19) 0.86345(16) 0.0281(5) Uani 1 1 d . . .
H17A H 1.0249 0.1776 0.8636 0.034 Uiso 1 1 calc R . .
C17A C 0.7532(2) 0.3436(2) 0.67711(17) 0.0304(5) Uani 1 1 d . . .
H17B H 0.8120 0.2741 0.6823 0.036 Uiso 1 1 calc R . .
C18 C 1.1595(2) 0.07612(19) 0.91122(16) 0.0310(5) Uani 1 1 d . . .
H18A H 1.1232 0.0365 0.9439 0.037 Uiso 1 1 calc R . .
C18A C 0.6782(2) 0.3500(2) 0.62641(17) 0.0299(5) Uani 1 1 d . . .
H18B H 0.6867 0.2850 0.5985 0.036 Uiso 1 1 calc R . .
C19 C 1.2697(2) 0.04925(19) 0.91124(16) 0.0296(5) Uani 1 1 d . . .
H19A H 1.3100 -0.0097 0.9426 0.035 Uiso 1 1 calc R . .
C19A C 0.5922(2) 0.4498(2) 0.61676(16) 0.0269(5) Uani 1 1 d . . .
H19B H 0.5415 0.4539 0.5826 0.032 Uiso 1 1 calc R . .
C20 C 1.52080(19) 0.21929(18) 0.78093(16) 0.0255(5) Uani 1 1 d . . .
H20A H 1.5190 0.2780 0.7464 0.031 Uiso 1 1 calc R . .
C20A C 0.48499(18) 0.82941(18) 0.72833(16) 0.0245(5) Uani 1 1 d . . .
H20B H 0.5070 0.8659 0.7653 0.029 Uiso 1 1 calc R . .
C21 C 1.6139(2) 0.1550(2) 0.81358(16) 0.0309(5) Uani 1 1 d . . .
H21A H 1.6763 0.1714 0.8024 0.037 Uiso 1 1 calc R . .
C21A C 0.39856(19) 0.8874(2) 0.68712(17) 0.0281(5) Uani 1 1 d . . .
H21B H 0.3610 0.9650 0.6957 0.034 Uiso 1 1 calc R . .
C22 C 1.6179(2) 0.0669(2) 0.86240(17) 0.0350(6) Uani 1 1 d . . .
H22A H 1.6837 0.0233 0.8824 0.042 Uiso 1 1 calc R . .
C22A C 0.36589(19) 0.8335(2) 0.63333(16) 0.0288(5) Uani 1 1 d . . .
H22B H 0.3070 0.8751 0.6055 0.035 Uiso 1 1 calc R . .
C23 C 1.5279(2) 0.04228(19) 0.88201(16) 0.0315(6) Uani 1 1 d . . .
H23A H 1.5313 -0.0178 0.9152 0.038 Uiso 1 1 calc R . .
C23A C 0.41778(18) 0.7203(2) 0.61981(16) 0.0258(5) Uani 1 1 d . . .
H23B H 0.3942 0.6842 0.5839 0.031 Uiso 1 1 calc R . .
C1S C 0.1534(2) 1.08155(19) 0.54777(18) 0.0316(5) Uani 1 1 d . . .
C2S C 0.2324(2) 1.1209(2) 0.5288(2) 0.0374(6) Uani 1 1 d . . .
H2SA H 0.2377 1.1616 0.5746 0.045 Uiso 1 1 calc R . .
C3S C 0.3048(2) 1.1016(2) 0.4429(2) 0.0438(7) Uani 1 1 d . . .
H3SA H 0.3584 1.1297 0.4307 0.053 Uiso 1 1 calc R . .
C4S C 0.2991(2) 1.0423(2) 0.3757(2) 0.0408(6) Uani 1 1 d . . .
H4SA H 0.3484 1.0292 0.3173 0.049 Uiso 1 1 calc R . .
C5S C 0.2207(2) 1.0024(2) 0.39479(19) 0.0395(6) Uani 1 1 d . . .
H5SA H 0.2161 0.9613 0.3489 0.047 Uiso 1 1 calc R . .
C6S C 0.1490(2) 1.0209(2) 0.47928(18) 0.0350(6) Uani 1 1 d . . .
H6SA H 0.0959 0.9921 0.4910 0.042 Uiso 1 1 calc R . .
C7S C 0.0746(3) 1.1040(2) 0.6399(2) 0.0442(7) Uani 1 1 d . . .
H7SA H 0.0384 1.1824 0.6591 0.066 Uiso 1 1 calc R . .
H7SB H 0.1179 1.0628 0.6820 0.066 Uiso 1 1 calc R . .
H7SC H 0.0161 1.0816 0.6388 0.066 Uiso 1 1 calc R . .
C8S C 0.3368(2) 0.5941(2) 0.92380(18) 0.0303(5) Uani 1 1 d . . .
C9S C 0.3029(2) 0.6848(2) 0.87567(17) 0.0307(5) Uani 1 1 d . . .
H9SA H 0.3225 0.6748 0.8121 0.037 Uiso 1 1 calc R . .
C10S C 0.2412(2) 0.7892(2) 0.91863(19) 0.0336(6) Uani 1 1 d . . .
H10F H 0.2190 0.8502 0.8844 0.040 Uiso 1 1 calc R . .
C11S C 0.2113(2) 0.8056(2) 1.01124(19) 0.0376(6) Uani 1 1 d . . .
H11E H 0.1691 0.8775 1.0408 0.045 Uiso 1 1 calc R . .
C12S C 0.2436(2) 0.7164(2) 1.06012(19) 0.0380(6) Uani 1 1 d . . .
H12F H 0.2231 0.7270 1.1237 0.046 Uiso 1 1 calc R . .
C13S C 0.3058(2) 0.6112(2) 1.01712(18) 0.0331(5) Uani 1 1 d . . .
H13E H 0.3275 0.5504 1.0516 0.040 Uiso 1 1 calc R . .
C14S C 0.4058(2) 0.4803(2) 0.8764(2) 0.0449(7) Uani 1 1 d . . .
H14A H 0.4094 0.4834 0.8123 0.067 Uiso 1 1 calc R . .
H14B H 0.3700 0.4343 0.9016 0.067 Uiso 1 1 calc R . .
H14C H 0.4829 0.4492 0.8843 0.067 Uiso 1 1 calc R . .

loop_
_atom_site_aniso_label
_atom_site_aniso_U_11
_atom_site_aniso_U_22
_atom_site_aniso_U_33
_atom_site_aniso_U_23
_atom_site_aniso_U_13
_atom_site_aniso_U_12
Zr1 0.01641(9) 0.01452(9) 0.01689(9) 0.00265(7) -0.00776(7) -0.00486(7)
Cl1 0.0276(3) 0.0197(2) 0.0261(3) -0.0025(2) -0.0137(2) -0.0046(2)
Si1 0.0203(3) 0.0162(3) 0.0275(3) 0.0062(2) -0.0116(2) -0.0078(2)
N1A 0.0170(8) 0.0205(9) 0.0268(9) 0.0020(7) -0.0096(7) -0.0065(7)
N1 0.0201(9) 0.0173(8) 0.0223(9) 0.0032(7) -0.0079(7) -0.0041(7)
C1 0.0175(10) 0.0195(10) 0.0209(10) 0.0018(8) -0.0100(8) -0.0063(8)
C1A 0.0195(10) 0.0180(10) 0.0208(10) 0.0066(8) -0.0115(8) -0.0050(8)
C1M 0.0268(12) 0.0260(12) 0.0406(14) 0.0146(10) -0.0114(10) -0.0124(10)
Cl2 0.0206(2) 0.0254(3) 0.0262(3) 0.0099(2) -0.0091(2) -0.0095(2)
C2 0.0182(9) 0.0163(9) 0.0230(10) 0.0055(8) -0.0114(8) -0.0076(8)
C2A 0.0177(9) 0.0172(9) 0.0215(10) 0.0049(8) -0.0104(8) -0.0041(8)
C2M 0.0322(13) 0.0199(11) 0.0442(15) 0.0026(10) -0.0171(11) -0.0111(10)
C3 0.0152(9) 0.0185(10) 0.0208(10) 0.0032(8) -0.0086(8) -0.0057(8)
C3A 0.0174(9) 0.0137(9) 0.0220(10) 0.0041(8) -0.0108(8) -0.0033(8)
C4 0.0169(9) 0.0174(10) 0.0194(10) 0.0045(8) -0.0094(8) -0.0063(8)
C4A 0.0162(9) 0.0173(9) 0.0210(10) 0.0046(8) -0.0100(8) -0.0041(8)
C5A 0.0183(10) 0.0205(10) 0.0208(10) 0.0045(8) -0.0102(8) -0.0062(8)
C5 0.0165(9) 0.0186(10) 0.0175(9) 0.0043(8) -0.0087(7) -0.0060(8)
C6 0.0176(10) 0.0169(9) 0.0206(10) 0.0028(8) -0.0076(8) -0.0053(8)
C6A 0.0176(10) 0.0184(10) 0.0257(11) 0.0034(8) -0.0110(8) -0.0061(8)
C7A 0.0167(9) 0.0209(10) 0.0247(11) 0.0030(8) -0.0085(8) -0.0041(8)
C7 0.0182(10) 0.0221(11) 0.0234(11) 0.0006(8) -0.0070(8) -0.0049(8)
C8 0.0226(10) 0.0268(11) 0.0192(10) 0.0034(8) -0.0054(8) -0.0079(9)
C8A 0.0206(10) 0.0229(11) 0.0202(10) -0.0005(8) -0.0075(8) -0.0038(8)
C9 0.0208(10) 0.0237(11) 0.0223(11) 0.0080(8) -0.0083(8) -0.0087(9)
C9A 0.0200(10) 0.0172(10) 0.0250(11) -0.0007(8) -0.0110(8) -0.0035(8)
C10A 0.0254(11) 0.0308(12) 0.0205(11) 0.0075(9) -0.0104(9) -0.0109(9)
C10 0.0254(11) 0.0212(10) 0.0216(11) 0.0009(8) -0.0100(9) -0.0059(9)
C11A 0.0227(11) 0.0364(13) 0.0309(13) 0.0027(10) -0.0063(10) -0.0117(10)
C11 0.0275(12) 0.0242(11) 0.0253(12) -0.0023(9) -0.0043(9) -0.0039(9)
C12 0.0234(11) 0.0158(9) 0.0180(10) -0.0008(8) -0.0080(8) -0.0010(8)
C12A 0.0141(9) 0.0263(11) 0.0200(10) 0.0034(8) -0.0047(8) -0.0082(8)
C13 0.0278(11) 0.0175(10) 0.0177(10) -0.0010(8) -0.0072(9) -0.0022(9)
C13A 0.0153(9) 0.0274(11) 0.0199(10) 0.0013(8) -0.0032(8) -0.0093(8)
C14 0.0301(11) 0.0160(10) 0.0171(10) -0.0003(8) -0.0048(9) -0.0046(9)
C14A 0.0196(10) 0.0264(11) 0.0180(10) 0.0046(8) -0.0052(8) -0.0107(9)
C15 0.0266(11) 0.0156(9) 0.0162(10) -0.0015(8) -0.0028(8) -0.0055(8)
C15A 0.0194(10) 0.0241(11) 0.0206(10) 0.0031(8) -0.0053(8) -0.0106(9)
C16 0.0264(11) 0.0190(10) 0.0239(11) 0.0016(8) -0.0061(9) -0.0057(9)
C16A 0.0246(11) 0.0238(11) 0.0313(12) 0.0045(9) -0.0117(9) -0.0095(9)
C17 0.0284(12) 0.0261(11) 0.0251(12) -0.0034(9) -0.0009(9) -0.0113(10)
C17A 0.0286(12) 0.0226(11) 0.0364(14) 0.0052(10) -0.0091(10) -0.0085(10)
C18 0.0397(14) 0.0230(11) 0.0259(12) 0.0019(9) -0.0001(10) -0.0148(10)
C18A 0.0364(13) 0.0246(12) 0.0297(13) -0.0010(9) -0.0078(10) -0.0150(10)
C19 0.0399(14) 0.0180(11) 0.0224(11) 0.0019(9) -0.0052(10) -0.0075(10)
C19A 0.0274(11) 0.0315(12) 0.0256(12) 0.0000(9) -0.0088(9) -0.0157(10)
C20 0.0230(11) 0.0206(10) 0.0251(11) -0.0019(8) -0.0079(9) -0.0024(9)
C20A 0.0201(10) 0.0257(11) 0.0269(11) 0.0013(9) -0.0074(9) -0.0091(9)
C21 0.0245(11) 0.0315(13) 0.0303(12) -0.0028(10) -0.0117(10) -0.0046(10)
C21A 0.0203(11) 0.0256(11) 0.0327(13) 0.0033(9) -0.0084(9) -0.0049(9)
C22 0.0279(12) 0.0321(13) 0.0317(13) 0.0013(10) -0.0154(10) 0.0016(10)
C22A 0.0186(11) 0.0333(12) 0.0307(12) 0.0059(10) -0.0114(9) -0.0061(9)
C23 0.0346(13) 0.0217(11) 0.0238(12) 0.0051(9) -0.0110(10) 0.0011(10)
C23A 0.0199(10) 0.0342(13) 0.0249(11) 0.0033(9) -0.0098(9) -0.0117(9)
C1S 0.0289(12) 0.0213(11) 0.0352(13) 0.0043(10) -0.0105(10) -0.0025(9)
C2S 0.0377(14) 0.0278(13) 0.0427(16) -0.0043(11) -0.0112(12) -0.0106(11)
C3S 0.0358(15) 0.0382(15) 0.0535(18) -0.0025(13) -0.0062(13) -0.0158(13)
C4S 0.0356(14) 0.0383(15) 0.0395(15) 0.0028(12) -0.0055(12) -0.0112(12)
C5S 0.0379(15) 0.0430(16) 0.0362(15) 0.0005(12) -0.0134(12) -0.0150(12)
C6S 0.0329(13) 0.0342(14) 0.0378(15) 0.0050(11) -0.0151(11) -0.0125(11)
C7S 0.0433(16) 0.0393(16) 0.0397(16) -0.0035(12) -0.0030(13) -0.0136(13)
C8S 0.0230(11) 0.0302(12) 0.0414(14) 0.0010(10) -0.0103(10) -0.0143(10)
C9S 0.0278(12) 0.0385(14) 0.0302(13) 0.0022(10) -0.0075(10) -0.0190(11)
C10S 0.0354(14) 0.0301(13) 0.0420(15) 0.0092(11) -0.0149(12) -0.0186(11)
C11S 0.0388(14) 0.0311(13) 0.0419(16) -0.0029(11) -0.0095(12) -0.0152(12)
C12S 0.0437(15) 0.0439(16) 0.0312(14) 0.0026(11) -0.0106(12) -0.0236(13)
C13S 0.0353(13) 0.0317(13) 0.0373(14) 0.0100(11) -0.0155(11) -0.0170(11)
C14S 0.0385(15) 0.0340(15) 0.0562(19) -0.0061(13) -0.0132(14) -0.0104(12)

loop_
_atom_type_symbol
_atom_type_description
_atom_type_scat_dispersion_real
_atom_type_scat_dispersion_imag
_atom_type_scat_source
C C 0.0033 0.0016 'International Tables Vol C Tables 4.2.6.8 and 6.1.1.4'
H H 0.0000 0.0000 'International Tables Vol C Tables 4.2.6.8 and 6.1.1.4'
N N 0.0061 0.0033 'International Tables Vol C Tables 4.2.6.8 and 6.1.1.4'
Si Si 0.0817 0.0704 'International Tables Vol C Tables 4.2.6.8 and 6.1.1.4'
Cl Cl 0.1484 0.1585 'International Tables Vol C Tables 4.2.6.8 and 6.1.1.4'
Zr Zr -2.9673 0.5597 'International Tables Vol C Tables 4.2.6.8 and 6.1.1.4'

loop_
_geom_angle_atom_site_label_1
_geom_angle_atom_site_label_2
_geom_angle_atom_site_label_3
_geom_angle
_geom_angle_site_symmetry_1
_geom_angle_site_symmetry_3
_geom_angle_publ_flag
Cl1 Zr1 Cl2 99.88(2) . . ?
Cl1 Zr1 C2A 120.58(5) . . ?
Cl2 Zr1 C2A 122.90(5) . . ?
Cl1 Zr1 C2 120.66(5) . . ?
Cl2 Zr1 C2 124.23(5) . . ?
C2A Zr1 C2 68.66(6) . . ?
Cl1 Zr1 C3A 132.84(5) . . ?
Cl2 Zr1 C3A 89.02(5) . . ?
C2A Zr1 C3A 34.03(7) . . ?
C2 Zr1 C3A 89.28(7) . . ?
Cl1 Zr1 C1A 87.54(5) . . ?
Cl2 Zr1 C1A 131.04(5) . . ?
C2A Zr1 C1A 33.66(7) . . ?
C2 Zr1 C1A 90.09(7) . . ?
C3A Zr1 C1A 54.36(7) . . ?
Cl1 Zr1 C1 132.60(5) . . ?
Cl2 Zr1 C1 91.03(5) . . ?
C2A Zr1 C1 89.14(7) . . ?
C2 Zr1 C1 33.46(7) . . ?
C3A Zr1 C1 92.94(7) . . ?
C1A Zr1 C1 118.85(6) . . ?
Cl1 Zr1 C3 87.56(5) . . ?
Cl2 Zr1 C3 133.37(5) . . ?
C2A Zr1 C3 89.80(7) . . ?
C2 Zr1 C3 33.66(7) . . ?
C3A Zr1 C3 118.96(7) . . ?
C1A Zr1 C3 94.97(7) . . ?
C1 Zr1 C3 53.98(7) . . ?
Cl1 Zr1 C5 104.76(5) . . ?
Cl2 Zr1 C5 80.74(5) . . ?
C2A Zr1 C5 119.94(7) . . ?
C2 Zr1 C5 54.48(7) . . ?
C3A Zr1 C5 122.39(7) . . ?
C1A Zr1 C5 144.10(7) . . ?
C1 Zr1 C5 31.75(6) . . ?
C3 Zr1 C5 53.07(6) . . ?
Cl1 Zr1 C5A 79.98(5) . . ?
Cl2 Zr1 C5A 102.01(5) . . ?
C2A Zr1 C5A 54.22(7) . . ?
C2 Zr1 C5A 120.24(7) . . ?
C3A Zr1 C5A 52.92(7) . . ?
C1A Zr1 C5A 31.40(7) . . ?
C1 Zr1 C5A 142.50(7) . . ?
C3 Zr1 C5A 124.59(7) . . ?
C5 Zr1 C5A 174.15(6) . . ?
Cl1 Zr1 C4 80.35(5) . . ?
Cl2 Zr1 C4 103.62(5) . . ?
C2A Zr1 C4 120.38(7) . . ?
C2 Zr1 C4 54.23(6) . . ?
C3A Zr1 C4 142.40(7) . . ?
C1A Zr1 C4 125.31(7) . . ?
C1 Zr1 C4 52.27(6) . . ?
C3 Zr1 C4 31.99(6) . . ?
C5 Zr1 C4 31.04(6) . . ?
C5A Zr1 C4 149.92(6) . . ?
Cl1 Zr1 C4A 104.25(5) . . ?
Cl2 Zr1 C4A 79.44(5) . . ?
C2A Zr1 C4A 54.15(7) . . ?
C2 Zr1 C4A 119.86(6) . . ?
C3A Zr1 C4A 31.88(6) . . ?
C1A Zr1 C4A 52.05(7) . . ?
C1 Zr1 C4A 123.11(7) . . ?
C3 Zr1 C4A 143.34(7) . . ?
C5 Zr1 C4A 147.16(6) . . ?
C5A Zr1 C4A 30.77(6) . . ?
C4 Zr1 C4A 174.09(6) . . ?
C1M Si1 C2A 111.87(11) . . ?
C1M Si1 C2M 104.77(12) . . ?
C2A Si1 C2M 113.33(11) . . ?
C1M Si1 C2 115.43(10) . . ?
C2A Si1 C2 95.43(9) . . ?
C2M Si1 C2 116.23(11) . . ?
C15A N1A C12A 108.40(18) . . ?
C15A N1A C6A 128.88(18) . . ?
C12A N1A C6A 121.91(18) . . ?
C15 N1 C12 108.47(18) . . ?
C15 N1 C6 127.69(18) . . ?
C12 N1 C6 123.81(19) . . ?
C5 C1 C2 109.60(18) . . ?
C5 C1 C10 122.34(19) . . ?
C2 C1 C10 127.86(19) . . ?
C5 C1 Zr1 77.15(12) . . ?
C2 C1 Zr1 70.96(11) . . ?
C10 C1 Zr1 122.54(14) . . ?
C5A C1A C2A 109.40(19) . . ?
C5A C1A C10A 122.6(2) . . ?
C2A C1A C10A 128.0(2) . . ?
C5A C1A Zr1 78.78(12) . . ?
C2A C1A Zr1 69.51(11) . . ?
C10A C1A Zr1 118.99(14) . . ?
Si1 C1M H1MA 109.5 . . ?
Si1 C1M H1MB 109.5 . . ?
H1MA C1M H1MB 109.5 . . ?
Si1 C1M H1MC 109.5 . . ?
H1MA C1M H1MC 109.5 . . ?
H1MB C1M H1MC 109.5 . . ?
C1 C2 C3 105.38(17) . . ?
C1 C2 Si1 125.75(16) . . ?
C3 C2 Si1 125.10(16) . . ?
C1 C2 Zr1 75.58(12) . . ?
C3 C2 Zr1 75.76(12) . . ?
Si1 C2 Zr1 97.09(8) . . ?
C1A C2A C3A 105.55(18) . . ?
C1A C2A Si1 126.07(16) . . ?
C3A C2A Si1 125.62(16) . . ?
C1A C2A Zr1 76.82(12) . . ?
C3A C2A Zr1 75.44(12) . . ?
Si1 C2A Zr1 98.80(8) . . ?
Si1 C2M H2MA 109.5 . . ?
Si1 C2M H2MB 109.5 . . ?
H2MA C2M H2MB 109.5 . . ?
Si1 C2M H2MC 109.5 . . ?
H2MA C2M H2MC 109.5 . . ?
H2MB C2M H2MC 109.5 . . ?
C9 C3 C4 118.08(19) . . ?
C9 C3 C2 133.3(2) . . ?
C4 C3 C2 108.57(18) . . ?
C9 C3 Zr1 119.91(14) . . ?
C4 C3 Zr1 78.87(12) . . ?
C2 C3 Zr1 70.58(11) . . ?
C9A C3A C4A 117.65(19) . . ?
C9A C3A C2A 133.7(2) . . ?
C4A C3A C2A 108.68(18) . . ?
C9A C3A Zr1 115.63(13) . . ?
C4A C3A Zr1 81.06(12) . . ?
C2A C3A Zr1 70.54(11) . . ?
C5 C4 C6 132.00(19) . . ?
C5 C4 C3 107.52(18) . . ?
C6 C4 C3 120.36(19) . . ?
C5 C4 Zr1 72.22(11) . . ?
C6 C4 Zr1 126.66(14) . . ?
C3 C4 Zr1 69.14(11) . . ?
C5A C4A C6A 132.0(2) . . ?
C5A C4A C3A 107.47(18) . . ?
C6A C4A C3A 120.41(19) . . ?
C5A C4A Zr1 73.18(11) . . ?
C6A C4A Zr1 127.62(14) . . ?
C3A C4A Zr1 67.06(11) . . ?
C1A C5A C4A 108.75(19) . . ?
C1A C5A Zr1 69.83(11) . . ?
C4A C5A Zr1 76.04(12) . . ?
C1A C5A H5AA 125.5 . . ?
C4A C5A H5AA 125.5 . . ?
Zr1 C5A H5AA 125.5 . . ?
C1 C5 C4 108.77(18) . . ?
C1 C5 Zr1 71.10(11) . . ?
C4 C5 Zr1 76.74(11) . . ?
C1 C5 H5A 125.3 . . ?
C4 C5 H5A 125.3 . . ?
Zr1 C5 H5A 125.3 . . ?
C7 C6 C4 120.07(19) . . ?
C7 C6 N1 120.37(19) . . ?
C4 C6 N1 119.30(18) . . ?
C7A C6A N1A 120.92(19) . . ?
C7A C6A C4A 119.9(2) . . ?
N1A C6A C4A 118.47(19) . . ?
C6A C7A C8A 118.9(2) . . ?
C6A C7A C11A 121.8(2) . . ?
C8A C7A C11A 119.3(2) . . ?
C6 C7 C8 118.7(2) . . ?
C6 C7 C11 122.1(2) . . ?
C8 C7 C11 119.2(2) . . ?
C9 C8 C7 123.1(2) . . ?
C9 C8 H8A 118.4 . . ?
C7 C8 H8A 118.4 . . ?
C9A C8A C7A 123.1(2) . . ?
C9A C8A H8AA 118.5 . . ?
C7A C8A H8AA 118.5 . . ?
C8 C9 C3 119.5(2) . . ?
C8 C9 H9A 120.3 . . ?
C3 C9 H9A 120.3 . . ?
C8A C9A C3A 119.6(2) . . ?
C8A C9A H9AA 120.2 . . ?
C3A C9A H9AA 120.2 . . ?
C1A C10A H10A 109.5 . . ?
C1A C10A H10B 109.5 . . ?
H10A C10A H10B 109.5 . . ?
C1A C10A H10C 109.5 . . ?
H10A C10A H10C 109.5 . . ?
H10B C10A H10C 109.5 . . ?
C1 C10 H10D 109.5 . . ?
C1 C10 H10E 109.5 . . ?
H10D C10 H10E 109.5 . . ?
C1 C10 H10G 109.5 . . ?
H10D C10 H10G 109.5 . . ?
H10E C10 H10G 109.5 . . ?
C7A C11A H11A 109.5 . . ?
C7A C11A H11B 109.5 . . ?
H11A C11A H11B 109.5 . . ?
C7A C11A H11C 109.5 . . ?
H11A C11A H11C 109.5 . . ?
H11B C11A H11C 109.5 . . ?
C7 C11 H11D 109.5 . . ?
C7 C11 H11F 109.5 . . ?
H11D C11 H11F 109.5 . . ?
C7 C11 H11G 109.5 . . ?
H11D C11 H11G 109.5 . . ?
H11F C11 H11G 109.5 . . ?
C20 C12 N1 128.7(2) . . ?
C20 C12 C13 122.2(2) . . ?
N1 C12 C13 109.0(2) . . ?
C20A C12A N1A 128.5(2) . . ?
C20A C12A C13A 122.4(2) . . ?
N1A C12A C13A 109.11(19) . . ?
C23 C13 C12 119.0(2) . . ?
C23 C13 C14 134.2(2) . . ?
C12 C13 C14 106.72(19) . . ?
C12A C13A C23A 119.1(2) . . ?
C12A C13A C14A 106.97(18) . . ?
C23A C13A C14A 133.9(2) . . ?
C19 C14 C15 119.0(2) . . ?
C19 C14 C13 134.1(2) . . ?
C15 C14 C13 106.8(2) . . ?
C19A C14A C15A 119.6(2) . . ?
C19A C14A C13A 134.0(2) . . ?
C15A C14A C13A 106.40(19) . . ?
N1 C15 C16 129.4(2) . . ?
N1 C15 C14 109.0(2) . . ?
C16 C15 C14 121.6(2) . . ?
N1A C15A C16A 129.1(2) . . ?
N1A C15A C14A 109.06(19) . . ?
C16A C15A C14A 121.8(2) . . ?
C17 C16 C15 117.9(2) . . ?
C17 C16 H16A 121.1 . . ?
C15 C16 H16A 121.1 . . ?
C17A C16A C15A 117.2(2) . . ?
C17A C16A H16B 121.4 . . ?
C15A C16A H16B 121.4 . . ?
C16 C17 C18 121.5(2) . . ?
C16 C17 H17A 119.2 . . ?
C18 C17 H17A 119.2 . . ?
C16A C17A C18A 121.7(2) . . ?
C16A C17A H17B 119.1 . . ?
C18A C17A H17B 119.1 . . ?
C19 C18 C17 120.7(2) . . ?
C19 C18 H18A 119.6 . . ?
C17 C18 H18A 119.6 . . ?
C19A C18A C17A 120.8(2) . . ?
C19A C18A H18B 119.6 . . ?
C17A C18A H18B 119.6 . . ?
C18 C19 C14 119.2(2) . . ?
C18 C19 H19A 120.4 . . ?
C14 C19 H19A 120.4 . . ?
C18A C19A C14A 118.9(2) . . ?
C18A C19A H19B 120.6 . . ?
C14A C19A H19B 120.6 . . ?
C21 C20 C12 117.0(2) . . ?
C21 C20 H20A 121.5 . . ?
C12 C20 H20A 121.5 . . ?
C12A C20A C21A 117.5(2) . . ?
C12A C20A H20B 121.2 . . ?
C21A C20A H20B 121.2 . . ?
C20 C21 C22 121.6(2) . . ?
C20 C21 H21A 119.2 . . ?
C22 C21 H21A 119.2 . . ?
C20A C21A C22A 121.1(2) . . ?
C20A C21A H21B 119.4 . . ?
C22A C21A H21B 119.4 . . ?
C23 C22 C21 121.0(2) . . ?
C23 C22 H22A 119.5 . . ?
C21 C22 H22A 119.5 . . ?
C23A C22A C21A 121.3(2) . . ?
C23A C22A H22B 119.4 . . ?
C21A C22A H22B 119.4 . . ?
C22 C23 C13 119.1(2) . . ?
C22 C23 H23A 120.4 . . ?
C13 C23 H23A 120.4 . . ?
C22A C23A C13A 118.6(2) . . ?
C22A C23A H23B 120.7 . . ?
C13A C23A H23B 120.7 . . ?
C2S C1S C6S 118.2(2) . . ?
C2S C1S C7S 120.5(3) . . ?
C6S C1S C7S 121.4(3) . . ?
C1S C2S C3S 120.7(3) . . ?
C1S C2S H2SA 119.6 . . ?
C3S C2S H2SA 119.6 . . ?
C4S C3S C2S 120.6(3) . . ?
C4S C3S H3SA 119.7 . . ?
C2S C3S H3SA 119.7 . . ?
C3S C4S C5S 118.7(3) . . ?
C3S C4S H4SA 120.6 . . ?
C5S C4S H4SA 120.6 . . ?
C4S C5S C6S 121.1(3) . . ?
C4S C5S H5SA 119.4 . . ?
C6S C5S H5SA 119.4 . . ?
C5S C6S C1S 120.6(3) . . ?
C5S C6S H6SA 119.7 . . ?
C1S C6S H6SA 119.7 . . ?
C1S C7S H7SA 109.5 . . ?
C1S C7S H7SB 109.5 . . ?
H7SA C7S H7SB 109.5 . . ?
C1S C7S H7SC 109.5 . . ?
H7SA C7S H7SC 109.5 . . ?
H7SB C7S H7SC 109.5 . . ?
C9S C8S C13S 118.1(2) . . ?
C9S C8S C14S 120.8(3) . . ?
C13S C8S C14S 121.1(2) . . ?
C10S C9S C8S 121.1(2) . . ?
C10S C9S H9SA 119.5 . . ?
C8S C9S H9SA 119.5 . . ?
C9S C10S C11S 120.4(2) . . ?
C9S C10S H10F 119.8 . . ?
C11S C10S H10F 119.8 . . ?
C12S C11S C10S 119.3(3) . . ?
C12S C11S H11E 120.4 . . ?
C10S C11S H11E 120.4 . . ?
C11S C12S C13S 120.5(3) . . ?
C11S C12S H12F 119.8 . . ?
C13S C12S H12F 119.8 . . ?
C12S C13S C8S 120.6(2) . . ?
C12S C13S H13E 119.7 . . ?
C8S C13S H13E 119.7 . . ?
C8S C14S H14A 109.5 . . ?
C8S C14S H14B 109.5 . . ?
H14A C14S H14B 109.5 . . ?
C8S C14S H14C 109.5 . . ?
H14A C14S H14C 109.5 . . ?
H14B C14S H14C 109.5 . . ?

loop_
_geom_bond_atom_site_label_1
_geom_bond_atom_site_label_2
_geom_bond_distance
_geom_bond_site_symmetry_2
_geom_bond_publ_flag
Zr1 Cl1 2.4104(6) . ?
Zr1 Cl2 2.4117(6) . ?
Zr1 C2A 2.438(2) . ?
Zr1 C2 2.475(2) . ?
Zr1 C3A 2.5031(19) . ?
Zr1 C1A 2.534(2) . ?
Zr1 C1 2.536(2) . ?
Zr1 C3 2.544(2) . ?
Zr1 C5 2.6134(19) . ?
Zr1 C5A 2.648(2) . ?
Zr1 C4 2.6714(19) . ?
Zr1 C4A 2.6851(19) . ?
Si1 C1M 1.856(3) . ?
Si1 C2A 1.865(2) . ?
Si1 C2M 1.875(3) . ?
Si1 C2 1.881(2) . ?
N1A C15A 1.388(3) . ?
N1A C12A 1.394(3) . ?
N1A C6A 1.426(3) . ?
N1 C15 1.390(3) . ?
N1 C12 1.398(3) . ?
N1 C6 1.428(3) . ?
C1 C5 1.410(3) . ?
C1 C2 1.444(3) . ?
C1 C10 1.505(3) . ?
C1A C5A 1.407(3) . ?
C1A C2A 1.443(3) . ?
C1A C10A 1.502(3) . ?
C1M H1MA 0.9800 . ?
C1M H1MB 0.9800 . ?
C1M H1MC 0.9800 . ?
C2 C3 1.455(3) . ?
C2A C3A 1.447(3) . ?
C2M H2MA 0.9800 . ?
C2M H2MB 0.9800 . ?
C2M H2MC 0.9800 . ?
C3 C9 1.421(3) . ?
C3 C4 1.442(3) . ?
C3A C9A 1.432(3) . ?
C3A C4A 1.436(3) . ?
C4 C5 1.415(3) . ?
C4 C6 1.426(3) . ?
C4A C5A 1.416(3) . ?
C4A C6A 1.427(3) . ?
C5A H5AA 1.0000 . ?
C5 H5A 1.0000 . ?
C6 C7 1.372(3) . ?
C6A C7A 1.372(3) . ?
C7A C8A 1.423(3) . ?
C7A C11A 1.508(3) . ?
C7 C8 1.427(3) . ?
C7 C11 1.506(3) . ?
C8 C9 1.364(3) . ?
C8 H8A 0.9500 . ?
C8A C9A 1.355(3) . ?
C8A H8AA 0.9500 . ?
C9 H9A 0.9500 . ?
C9A H9AA 0.9500 . ?
C10A H10A 0.9800 . ?
C10A H10B 0.9800 . ?
C10A H10C 0.9800 . ?
C10 H10D 0.9800 . ?
C10 H10E 0.9800 . ?
C10 H10G 0.9800 . ?
C11A H11A 0.9800 . ?
C11A H11B 0.9800 . ?
C11A H11C 0.9800 . ?
C11 H11D 0.9800 . ?
C11 H11F 0.9800 . ?
C11 H11G 0.9800 . ?
C12 C20 1.392(3) . ?
C12 C13 1.413(3) . ?
C12A C20A 1.388(3) . ?
C12A C13A 1.405(3) . ?
C13 C23 1.399(3) . ?
C13 C14 1.445(3) . ?
C13A C23A 1.405(3) . ?
C13A C14A 1.446(3) . ?
C14 C19 1.401(3) . ?
C14 C15 1.416(3) . ?
C14A C19A 1.397(3) . ?
C14A C15A 1.417(3) . ?
C15 C16 1.390(3) . ?
C15A C16A 1.395(3) . ?
C16 C17 1.377(3) . ?
C16 H16A 0.9500 . ?
C16A C17A 1.386(3) . ?
C16A H16B 0.9500 . ?
C17 C18 1.402(3) . ?
C17 H17A 0.9500 . ?
C17A C18A 1.407(4) . ?
C17A H17B 0.9500 . ?
C18 C19 1.377(4) . ?
C18 H18A 0.9500 . ?
C18A C19A 1.382(3) . ?
C18A H18B 0.9500 . ?
C19 H19A 0.9500 . ?
C19A H19B 0.9500 . ?
C20 C21 1.389(3) . ?
C20 H20A 0.9500 . ?
C20A C21A 1.389(3) . ?
C20A H20B 0.9500 . ?
C21 C22 1.397(4) . ?
C21 H21A 0.9500 . ?
C21A C22A 1.396(3) . ?
C21A H21B 0.9500 . ?
C22 C23 1.378(4) . ?
C22 H22A 0.9500 . ?
C22A C23A 1.387(3) . ?
C22A H22B 0.9500 . ?
C23 H23A 0.9500 . ?
C23A H23B 0.9500 . ?
C1S C2S 1.378(4) . ?
C1S C6S 1.394(4) . ?
C1S C7S 1.502(4) . ?
C2S C3S 1.396(4) . ?
C2S H2SA 0.9500 . ?
C3S C4S 1.374(4) . ?
C3S H3SA 0.9500 . ?
C4S C5S 1.377(4) . ?
C4S H4SA 0.9500 . ?
C5S C6S 1.377(4) . ?
C5S H5SA 0.9500 . ?
C6S H6SA 0.9500 . ?
C7S H7SA 0.9800 . ?
C7S H7SB 0.9800 . ?
C7S H7SC 0.9800 . ?
C8S C9S 1.387(4) . ?
C8S C13S 1.395(4) . ?
C8S C14S 1.507(4) . ?
C9S C10S 1.379(4) . ?
C9S H9SA 0.9500 . ?
C10S C11S 1.384(4) . ?
C10S H10F 0.9500 . ?
C11S C12S 1.377(4) . ?
C11S H11E 0.9500 . ?
C12S C13S 1.388(4) . ?
C12S H12F 0.9500 . ?
C13S H13E 0.9500 . ?
C14S H14A 0.9800 . ?
C14S H14B 0.9800 . ?
C14S H14C 0.9800 . ?
